data_4325109
loop_
_publ_author_name
'Robert E. Jilek'
'Liam P. Spencer'
'David L. Kuiper'
'Brian L. Scott'
'Ursula J. Williams'
'James M. Kikkawa'
'Eric J. Schelter'
'James M. Boncella'

_publ_contact_author_address
;Materials Physics and Applications Division
Los Alamos National Laboratory
MS J514
Los Alamos, NM 87545
;
_publ_contact_author_email boncella@lanl.gov
_publ_contact_author_name 'Dr. James M. Boncella'
_publ_contact_author_phone 505-665-0795
_publ_section_title
;
 A General and Modular Synthesis of Monoimidouranium(IV) Dihalides
;
_journal_name_full 'Inorganic Chemistry'
_journal_page_first 4235
_journal_page_last 4237
_journal_paper_doi 10.1021/ic200377b
_journal_volume 50
_journal_year 2011
_chemical_formula_moiety 'C18 H29 Cl2 N O2 U'
_chemical_formula_sum 'C18 H29 Cl2 N O2 U'
_chemical_formula_weight 600.35
_chemical_name_common apx1122
_chemical_name_systematic
; 
 ? 
;
_space_group_IT_number 14
_symmetry_cell_setting monoclinic
_symmetry_space_group_name_Hall '-P 2yn'
_symmetry_space_group_name_H-M 'P 1 21/n 1'
_atom_sites_solution_hydrogens geom
_atom_sites_solution_primary direct
_atom_sites_solution_secondary difmap
_audit_creation_method SHELXL-97
_cell_angle_alpha 90.00
_cell_angle_beta 104.092(2)
_cell_angle_gamma 90.00
_cell_formula_units_Z 4
_cell_length_a 12.750(3)
_cell_length_b 12.635(3)
_cell_length_c 13.145(3)
_cell_measurement_reflns_used 5424
_cell_measurement_temperature 296(2)
_cell_measurement_theta_max 26.44
_cell_measurement_theta_min 2.27
_cell_volume 2053.9(8)
_computing_cell_refinement 'SAINT, Bruker'
_computing_data_collection 'SMART, Bruker'
_computing_data_reduction 'SAINT, Bruker'
_computing_molecular_graphics 'SHELXTL, Bruker'
_computing_publication_material 'Bruker SHELXTL'
_computing_structure_refinement 'SHELXL-97 (Sheldrick, 1997)'
_computing_structure_solution 'SHELXS-97 (Sheldrick, 1990)'
_diffrn_ambient_temperature 296(2)
_diffrn_measured_fraction_theta_full 0.988
_diffrn_measured_fraction_theta_max 0.988
_diffrn_measurement_device_type 'Bruker APEX II'
_diffrn_measurement_method 'area detector, omega scans per phi'
_diffrn_radiation_monochromator graphite
_diffrn_radiation_source 'fine-focus sealed tube'
_diffrn_radiation_type MoK\a
_diffrn_radiation_wavelength 0.71073
_diffrn_reflns_av_R_equivalents 0.0471
_diffrn_reflns_av_sigmaI/netI 0.0436
_diffrn_reflns_limit_h_max 16
_diffrn_reflns_limit_h_min -16
_diffrn_reflns_limit_k_max 16
_diffrn_reflns_limit_k_min -16
_diffrn_reflns_limit_l_max 17
_diffrn_reflns_limit_l_min -17
_diffrn_reflns_number 21732
_diffrn_reflns_theta_full 27.54
_diffrn_reflns_theta_max 27.54
_diffrn_reflns_theta_min 2.00
_exptl_absorpt_coefficient_mu 8.172
_exptl_absorpt_correction_T_max 0.3736
_exptl_absorpt_correction_T_min 0.1621
_exptl_absorpt_correction_type multi-scan
_exptl_absorpt_process_details 'SADABS, R. Blessing, 1995'
_exptl_crystal_colour red-orange
_exptl_crystal_density_diffrn 1.941
_exptl_crystal_description blocks
_exptl_crystal_F_000 1144
_exptl_crystal_size_max 0.35
_exptl_crystal_size_mid 0.30
_exptl_crystal_size_min 0.15
_refine_diff_density_max 3.492
_refine_diff_density_min -2.014
_refine_diff_density_rms 0.229
_refine_ls_extinction_method none
_refine_ls_goodness_of_fit_ref 1.075
_refine_ls_hydrogen_treatment constr
_refine_ls_matrix_type full
_refine_ls_number_parameters 217
_refine_ls_number_reflns 4683
_refine_ls_number_restraints 0
_refine_ls_restrained_S_all 1.075
_refine_ls_R_factor_all 0.0631
_refine_ls_R_factor_gt 0.0413
_refine_ls_shift/su_max 0.001
_refine_ls_shift/su_mean 0.000
_refine_ls_structure_factor_coef Fsqd
_refine_ls_weighting_details 'calc w=1/[\s^2^(Fo^2^)+(0.0584P)^2^+11.3444P] where P=(Fo^2^+2Fc^2^)/3'
_refine_ls_weighting_scheme calc
_refine_ls_wR_factor_gt 0.1048
_refine_ls_wR_factor_ref 0.1177
_reflns_number_gt 3501
_reflns_number_total 4683
_reflns_threshold_expression >2sigma(I)
_cod_data_source_file ic200377b_si_002_4.cif
_cod_data_source_block apx1122
_cod_original_cell_volume 2054.1(8)
_cod_database_code 4325109

loop_
_symmetry_equiv_pos_as_xyz
'x, y, z'
'-x+1/2, y+1/2, -z+1/2'
'-x, -y, -z'
'x-1/2, -y-1/2, z-1/2'

loop_
_atom_site_label
_atom_site_type_symbol
_atom_site_fract_x
_atom_site_fract_y
_atom_site_fract_z
_atom_site_U_iso_or_equiv
_atom_site_adp_type
_atom_site_occupancy
_atom_site_symmetry_multiplicity
_atom_site_calc_flag
_atom_site_refinement_flags
U1 U 0.46023(2) 0.37687(2) 0.44517(2) 0.02262(11) Uani 1 1 d .
Cl1 Cl 0.26764(16) 0.45179(16) 0.34562(16) 0.0305(4) Uani 1 1 d .
Cl2 Cl 0.63448(16) 0.25449(16) 0.46052(15) 0.0302(4) Uani 1 1 d .
O1 O 0.4286(5) 0.2958(5) 0.2663(4) 0.0358(14) Uani 1 1 d .
O2 O 0.3592(5) 0.2136(5) 0.4738(5) 0.0418(16) Uani 1 1 d .
C1 C 0.4635(7) 0.4025(6) 0.6623(6) 0.0262(17) Uani 1 1 d .
C2 C 0.3794(7) 0.3818(7) 0.7141(6) 0.0301(18) Uani 1 1 d .
C3 C 0.3847(9) 0.2924(7) 0.7745(7) 0.041(2) Uani 1 1 d .
H3A H 0.3312 0.2803 0.8102 0.049 Uiso 1 1 calc R
C4 C 0.4703(8) 0.2175(7) 0.7837(7) 0.040(2) Uani 1 1 d .
H4A H 0.4714 0.1565 0.8235 0.048 Uiso 1 1 calc R
C5 C 0.5497(8) 0.2362(8) 0.7340(7) 0.042(2) Uani 1 1 d .
H5A H 0.6052 0.1873 0.7388 0.051 Uiso 1 1 calc R
C6 C 0.5487(7) 0.3274(7) 0.6763(7) 0.0319(19) Uani 1 1 d .
H6A H 0.6057 0.3402 0.6454 0.038 Uiso 1 1 calc R
C7 C 0.2863(7) 0.4640(7) 0.7102(6) 0.0309(18) Uani 1 1 d .
C8 C 0.2253(7) 0.4872(8) 0.6011(7) 0.038(2) Uani 1 1 d .
H8A H 0.2743 0.5122 0.5614 0.057 Uiso 1 1 calc R
H8B H 0.1719 0.5405 0.6020 0.057 Uiso 1 1 calc R
H8C H 0.1904 0.4239 0.5695 0.057 Uiso 1 1 calc R
C9 C 0.2070(9) 0.4228(9) 0.7725(8) 0.049(3) Uani 1 1 d .
H9A H 0.1507 0.4739 0.7696 0.074 Uiso 1 1 calc R
H9B H 0.2450 0.4114 0.8442 0.074 Uiso 1 1 calc R
H9C H 0.1758 0.3573 0.7425 0.074 Uiso 1 1 calc R
C10 C 0.3372(8) 0.5655(7) 0.7652(7) 0.039(2) Uani 1 1 d .
H10A H 0.3872 0.5941 0.7284 0.059 Uiso 1 1 calc R
H10B H 0.3748 0.5493 0.8361 0.059 Uiso 1 1 calc R
H10C H 0.2814 0.6164 0.7656 0.059 Uiso 1 1 calc R
C11 C 0.3883(9) 0.3491(8) 0.1700(7) 0.042(2) Uani 1 1 d .
H11A H 0.4167 0.4206 0.1728 0.050 Uiso 1 1 calc R
H11B H 0.3100 0.3521 0.1525 0.050 Uiso 1 1 calc R
C12 C 0.4287(9) 0.2822(9) 0.0914(7) 0.048(3) Uani 1 1 d .
H12A H 0.3862 0.2944 0.0204 0.058 Uiso 1 1 calc R
H12B H 0.5042 0.2962 0.0947 0.058 Uiso 1 1 calc R
C13 C 0.4130(8) 0.1735(8) 0.1269(7) 0.045(2) Uani 1 1 d .
H13A H 0.4685 0.1266 0.1139 0.054 Uiso 1 1 calc R
H13B H 0.3428 0.1463 0.0903 0.054 Uiso 1 1 calc R
C14 C 0.4206(9) 0.1816(8) 0.2434(7) 0.043(2) Uani 1 1 d .
H14A H 0.3568 0.1517 0.2603 0.051 Uiso 1 1 calc R
H14B H 0.4840 0.1446 0.2833 0.051 Uiso 1 1 calc R
C15 C 0.4037(10) 0.1087(7) 0.5035(8) 0.051(3) Uani 1 1 d .
H15A H 0.4683 0.0972 0.4784 0.061 Uiso 1 1 calc R
H15B H 0.4216 0.1002 0.5791 0.061 Uiso 1 1 calc R
C16 C 0.3180(9) 0.0348(8) 0.4534(9) 0.054(3) Uani 1 1 d .
H16A H 0.3209 -0.0291 0.4950 0.065 Uiso 1 1 calc R
H16B H 0.3248 0.0156 0.3839 0.065 Uiso 1 1 calc R
C17 C 0.2121(10) 0.0948(8) 0.4473(8) 0.053(3) Uani 1 1 d .
H17A H 0.1721 0.0636 0.4938 0.064 Uiso 1 1 calc R
H17B H 0.1669 0.0944 0.3763 0.064 Uiso 1 1 calc R
C18 C 0.2479(8) 0.2072(7) 0.4819(7) 0.041(2) Uani 1 1 d .
H18A H 0.2033 0.2589 0.4365 0.049 Uiso 1 1 calc R
H18B H 0.2433 0.2196 0.5535 0.049 Uiso 1 1 calc R
N1 N 0.4676(5) 0.4838(5) 0.5925(5) 0.0257(14) Uani 1 1 d .

loop_
_atom_site_aniso_label
_atom_site_aniso_U_11
_atom_site_aniso_U_22
_atom_site_aniso_U_33
_atom_site_aniso_U_23
_atom_site_aniso_U_13
_atom_site_aniso_U_12
U1 0.02602(17) 0.01789(16) 0.02405(16) -0.00290(11) 0.00630(11) 0.00078(12)
Cl1 0.0264(10) 0.0283(10) 0.0347(11) -0.0077(8) 0.0033(8) -0.0011(8)
Cl2 0.0318(10) 0.0272(10) 0.0304(10) -0.0040(8) 0.0052(8) 0.0067(8)
O1 0.046(4) 0.033(3) 0.026(3) -0.003(2) 0.004(3) 0.009(3)
O2 0.049(4) 0.026(3) 0.047(4) -0.002(3) 0.005(3) -0.005(3)
C1 0.033(4) 0.023(4) 0.020(4) -0.004(3) 0.002(3) -0.002(3)
C2 0.039(5) 0.033(5) 0.018(4) -0.003(3) 0.007(3) -0.014(4)
C3 0.060(6) 0.034(5) 0.027(4) 0.002(4) 0.008(4) -0.014(5)
C4 0.053(6) 0.023(4) 0.041(5) 0.006(4) 0.008(4) 0.003(4)
C5 0.055(6) 0.036(5) 0.030(5) 0.002(4) -0.002(4) 0.008(5)
C6 0.036(5) 0.027(4) 0.031(4) -0.008(3) 0.006(4) -0.005(4)
C7 0.036(5) 0.033(5) 0.027(4) 0.001(3) 0.013(4) -0.003(4)
C8 0.034(5) 0.042(5) 0.037(5) 0.002(4) 0.007(4) -0.002(4)
C9 0.048(6) 0.049(6) 0.056(6) 0.007(5) 0.021(5) -0.007(5)
C10 0.043(5) 0.035(5) 0.041(5) -0.004(4) 0.013(4) 0.005(4)
C11 0.048(6) 0.048(6) 0.029(5) 0.001(4) 0.009(4) 0.002(5)
C12 0.051(6) 0.065(7) 0.024(5) -0.017(5) 0.001(4) -0.001(5)
C13 0.042(6) 0.050(6) 0.039(5) -0.013(5) 0.003(4) -0.002(5)
C14 0.059(6) 0.036(5) 0.036(5) -0.007(4) 0.016(5) 0.003(5)
C15 0.068(7) 0.034(6) 0.039(5) 0.008(4) -0.007(5) -0.001(5)
C16 0.072(8) 0.036(6) 0.051(6) 0.004(5) 0.008(6) -0.017(5)
C17 0.079(8) 0.048(6) 0.035(5) -0.007(4) 0.018(5) -0.021(6)
C18 0.054(6) 0.038(5) 0.033(5) -0.006(4) 0.016(4) -0.016(5)
N1 0.024(3) 0.031(4) 0.022(3) 0.003(3) 0.006(3) 0.005(3)

loop_
_atom_type_symbol
_atom_type_description
_atom_type_scat_dispersion_real
_atom_type_scat_dispersion_imag
_atom_type_scat_source
C C 0.0033 0.0016 'International Tables Vol C Tables 4.2.6.8 and 6.1.1.4'
H H 0.0000 0.0000 'International Tables Vol C Tables 4.2.6.8 and 6.1.1.4'
N N 0.0061 0.0033 'International Tables Vol C Tables 4.2.6.8 and 6.1.1.4'
O O 0.0106 0.0060 'International Tables Vol C Tables 4.2.6.8 and 6.1.1.4'
Cl Cl 0.1484 0.1585 'International Tables Vol C Tables 4.2.6.8 and 6.1.1.4'
U U -9.6767 9.6646 'International Tables Vol C Tables 4.2.6.8 and 6.1.1.4'

loop_
_geom_angle_atom_site_label_1
_geom_angle_atom_site_label_2
_geom_angle_atom_site_label_3
_geom_angle
_geom_angle_site_symmetry_1
_geom_angle_site_symmetry_3
N1 U1 N1 77.3(3) 3_666 .
N1 U1 O1 95.8(2) 3_666 .
N1 U1 O1 167.3(2) . .
N1 U1 O2 174.2(2) 3_666 .
N1 U1 O2 105.6(2) . .
O1 U1 O2 80.4(2) . .
N1 U1 Cl1 89.47(18) 3_666 .
N1 U1 Cl1 92.74(16) . .
O1 U1 Cl1 76.44(14) . .
O2 U1 Cl1 85.41(16) . .
N1 U1 Cl2 95.67(18) 3_666 .
N1 U1 Cl2 113.93(16) . .
O1 U1 Cl2 77.01(14) . .
O2 U1 Cl2 87.77(16) . .
Cl1 U1 Cl2 153.33(6) . .
N1 U1 C1 103.9(2) 3_666 .
N1 U1 C1 28.8(2) . .
O1 U1 C1 160.3(2) . .
O2 U1 C1 80.0(2) . .
Cl1 U1 C1 103.75(17) . .
Cl2 U1 C1 100.38(17) . .
N1 U1 C6 109.3(2) 3_666 .
N1 U1 C6 50.3(2) . .
O1 U1 C6 142.2(2) . .
O2 U1 C6 76.1(2) . .
Cl1 U1 C6 129.71(18) . .
Cl2 U1 C6 72.91(17) . .
C1 U1 C6 27.7(2) . .
N1 U1 U1 41.15(17) 3_666 3_666
N1 U1 U1 36.14(16) . 3_666
O1 U1 U1 136.00(14) . 3_666
O2 U1 U1 141.49(15) . 3_666
Cl1 U1 U1 91.52(4) . 3_666
Cl2 U1 U1 109.47(5) . 3_666
C1 U1 U1 63.48(16) . 3_666
C6 U1 U1 76.69(16) . 3_666
C11 O1 C14 107.0(7) . .
C11 O1 U1 125.8(5) . .
C14 O1 U1 125.4(5) . .
C18 O2 C15 104.7(7) . .
C18 O2 U1 127.2(5) . .
C15 O2 U1 127.4(6) . .
N1 C1 C6 115.4(7) . .
N1 C1 C2 127.3(8) . .
C6 C1 C2 117.1(8) . .
N1 C1 U1 54.4(4) . .
C6 C1 U1 83.0(5) . .
C2 C1 U1 128.7(5) . .
C3 C2 C1 119.3(9) . .
C3 C2 C7 119.7(8) . .
C1 C2 C7 120.8(7) . .
C2 C3 C4 121.6(9) . .
C2 C3 H3A 119.2 . .
C4 C3 H3A 119.2 . .
C5 C4 C3 119.3(9) . .
C5 C4 H4A 120.3 . .
C3 C4 H4A 120.3 . .
C4 C5 C6 120.2(9) . .
C4 C5 H5A 119.9 . .
C6 C5 H5A 119.9 . .
C5 C6 C1 122.3(9) . .
C5 C6 U1 132.4(6) . .
C1 C6 U1 69.3(4) . .
C5 C6 H6A 118.9 . .
C1 C6 H6A 118.9 . .
U1 C6 H6A 70.5 . .
C8 C7 C10 110.6(8) . .
C8 C7 C9 108.9(7) . .
C10 C7 C9 106.8(7) . .
C8 C7 C2 112.1(7) . .
C10 C7 C2 107.9(7) . .
C9 C7 C2 110.3(7) . .
C7 C8 H8A 109.5 . .
C7 C8 H8B 109.5 . .
H8A C8 H8B 109.5 . .
C7 C8 H8C 109.5 . .
H8A C8 H8C 109.5 . .
H8B C8 H8C 109.5 . .
C7 C9 H9A 109.5 . .
C7 C9 H9B 109.5 . .
H9A C9 H9B 109.5 . .
C7 C9 H9C 109.5 . .
H9A C9 H9C 109.5 . .
H9B C9 H9C 109.5 . .
C7 C10 H10A 109.5 . .
C7 C10 H10B 109.5 . .
H10A C10 H10B 109.5 . .
C7 C10 H10C 109.5 . .
H10A C10 H10C 109.5 . .
H10B C10 H10C 109.5 . .
O1 C11 C12 103.5(8) . .
O1 C11 H11A 111.1 . .
C12 C11 H11A 111.1 . .
O1 C11 H11B 111.1 . .
C12 C11 H11B 111.1 . .
H11A C11 H11B 109.0 . .
C13 C12 C11 102.0(8) . .
C13 C12 H12A 111.4 . .
C11 C12 H12A 111.4 . .
C13 C12 H12B 111.4 . .
C11 C12 H12B 111.4 . .
H12A C12 H12B 109.2 . .
C12 C13 C14 106.0(8) . .
C12 C13 H13A 110.5 . .
C14 C13 H13A 110.5 . .
C12 C13 H13B 110.5 . .
C14 C13 H13B 110.5 . .
H13A C13 H13B 108.7 . .
O1 C14 C13 104.9(8) . .
O1 C14 H14A 110.8 . .
C13 C14 H14A 110.8 . .
O1 C14 H14B 110.8 . .
C13 C14 H14B 110.8 . .
H14A C14 H14B 108.8 . .
C16 C15 O2 105.1(8) . .
C16 C15 H15A 110.7 . .
O2 C15 H15A 110.7 . .
C16 C15 H15B 110.7 . .
O2 C15 H15B 110.7 . .
H15A C15 H15B 108.8 . .
C15 C16 C17 105.0(9) . .
C15 C16 H16A 110.8 . .
C17 C16 H16A 110.8 . .
C15 C16 H16B 110.8 . .
C17 C16 H16B 110.8 . .
H16A C16 H16B 108.8 . .
C16 C17 C18 104.4(9) . .
C16 C17 H17A 110.9 . .
C18 C17 H17A 110.9 . .
C16 C17 H17B 110.9 . .
C18 C17 H17B 110.9 . .
H17A C17 H17B 108.9 . .
O2 C18 C17 104.9(8) . .
O2 C18 H18A 110.8 . .
C17 C18 H18A 110.8 . .
O2 C18 H18B 110.8 . .
C17 C18 H18B 110.8 . .
H18A C18 H18B 108.8 . .
C1 N1 U1 150.0(5) . 3_666
C1 N1 U1 96.9(5) . .
U1 N1 U1 102.7(3) 3_666 .

loop_
_geom_bond_atom_site_label_1
_geom_bond_atom_site_label_2
_geom_bond_distance
_geom_bond_site_symmetry_2
U1 N1 2.101(7) 3_666
U1 N1 2.344(6) .
U1 O1 2.506(6) .
U1 O2 2.509(6) .
U1 Cl1 2.660(2) .
U1 Cl2 2.674(2) .
U1 C1 2.863(8) .
U1 C6 3.037(8) .
U1 U1 3.4752(8) 3_666
O1 C11 1.415(10) .
O1 C14 1.472(11) .
O2 C18 1.450(11) .
O2 C15 1.457(11) .
C1 N1 1.388(10) .
C1 C6 1.420(12) .
C1 C2 1.427(12) .
C2 C3 1.372(12) .
C2 C7 1.569(12) .
C3 C4 1.426(14) .
C3 H3A 0.9300 .
C4 C5 1.353(14) .
C4 H4A 0.9300 .
C5 C6 1.378(12) .
C5 H5A 0.9300 .
C6 H6A 0.9300 .
C7 C8 1.484(11) .
C7 C10 1.536(12) .
C7 C9 1.539(12) .
C8 H8A 0.9600 .
C8 H8B 0.9600 .
C8 H8C 0.9600 .
C9 H9A 0.9600 .
C9 H9B 0.9600 .
C9 H9C 0.9600 .
C10 H10A 0.9600 .
C10 H10B 0.9600 .
C10 H10C 0.9600 .
C11 C12 1.519(13) .
C11 H11A 0.9700 .
C11 H11B 0.9700 .
C12 C13 1.480(15) .
C12 H12A 0.9700 .
C12 H12B 0.9700 .
C13 C14 1.514(13) .
C13 H13A 0.9700 .
C13 H13B 0.9700 .
C14 H14A 0.9700 .
C14 H14B 0.9700 .
C15 C16 1.466(14) .
C15 H15A 0.9700 .
C15 H15B 0.9700 .
C16 C17 1.534(17) .
C16 H16A 0.9700 .
C16 H16B 0.9700 .
C17 C18 1.527(13) .
C17 H17A 0.9700 .
C17 H17B 0.9700 .
C18 H18A 0.9700 .
C18 H18B 0.9700 .
N1 U1 2.101(7) 3_666

loop_
_geom_torsion_atom_site_label_1
_geom_torsion_atom_site_label_2
_geom_torsion_atom_site_label_3
_geom_torsion_atom_site_label_4
_geom_torsion
_geom_torsion_site_symmetry_1
_geom_torsion_site_symmetry_4
N1 U1 O1 C11 -43.6(7) 3_666 .
N1 U1 O1 C11 12.6(14) . .
O2 U1 O1 C11 132.0(7) . .
Cl1 U1 O1 C11 44.5(7) . .
Cl2 U1 O1 C11 -138.1(7) . .
C1 U1 O1 C11 137.4(8) . .
C6 U1 O1 C11 -176.0(6) . .
U1 U1 O1 C11 -33.4(8) 3_666 .
N1 U1 O1 C14 153.7(7) 3_666 .
N1 U1 O1 C14 -150.0(9) . .
O2 U1 O1 C14 -30.7(7) . .
Cl1 U1 O1 C14 -118.2(7) . .
Cl2 U1 O1 C14 59.2(7) . .
C1 U1 O1 C14 -25.2(11) . .
C6 U1 O1 C14 21.4(8) . .
U1 U1 O1 C14 163.9(6) 3_666 .
N1 U1 O2 C18 -56(2) 3_666 .
N1 U1 O2 C18 63.1(7) . .
O1 U1 O2 C18 -105.5(6) . .
Cl1 U1 O2 C18 -28.5(6) . .
Cl2 U1 O2 C18 177.3(6) . .
C1 U1 O2 C18 76.4(6) . .
C6 U1 O2 C18 104.4(7) . .
U1 U1 O2 C18 58.2(7) 3_666 .
N1 U1 O2 C15 135(2) 3_666 .
N1 U1 O2 C15 -105.6(7) . .
O1 U1 O2 C15 85.8(7) . .
Cl1 U1 O2 C15 162.8(7) . .
Cl2 U1 O2 C15 8.6(7) . .
C1 U1 O2 C15 -92.3(7) . .
C6 U1 O2 C15 -64.3(7) . .
U1 U1 O2 C15 -110.5(7) 3_666 .
N1 U1 C1 N1 23.0(6) 3_666 .
O1 U1 C1 N1 -158.0(6) . .
O2 U1 C1 N1 -152.6(5) . .
Cl1 U1 C1 N1 -69.9(5) . .
Cl2 U1 C1 N1 121.6(4) . .
C6 U1 C1 N1 128.3(8) . .
U1 U1 C1 N1 14.9(4) 3_666 .
N1 U1 C1 C6 -105.3(5) 3_666 .
N1 U1 C1 C6 -128.3(8) . .
O1 U1 C1 C6 73.7(8) . .
O2 U1 C1 C6 79.1(5) . .
Cl1 U1 C1 C6 161.8(5) . .
Cl2 U1 C1 C6 -6.8(5) . .
U1 U1 C1 C6 -113.5(5) 3_666 .
N1 U1 C1 C2 135.4(7) 3_666 .
N1 U1 C1 C2 112.4(9) . .
O1 U1 C1 C2 -45.7(11) . .
O2 U1 C1 C2 -40.2(7) . .
Cl1 U1 C1 C2 42.5(7) . .
Cl2 U1 C1 C2 -126.1(7) . .
C6 U1 C1 C2 -119.3(9) . .
U1 U1 C1 C2 127.2(7) 3_666 .
N1 C1 C2 C3 174.7(8) . .
C6 C1 C2 C3 0.4(11) . .
U1 C1 C2 C3 103.9(8) . .
N1 C1 C2 C7 -10.1(12) . .
C6 C1 C2 C7 175.5(7) . .
U1 C1 C2 C7 -80.9(9) . .
C1 C2 C3 C4 -2.3(13) . .
C7 C2 C3 C4 -177.5(8) . .
C2 C3 C4 C5 1.7(14) . .
C3 C4 C5 C6 0.9(14) . .
C4 C5 C6 C1 -2.9(13) . .
C4 C5 C6 U1 -93.6(11) . .
N1 C1 C6 C5 -172.8(8) . .
C2 C1 C6 C5 2.2(12) . .
U1 C1 C6 C5 -127.9(8) . .
N1 C1 C6 U1 -44.9(5) . .
C2 C1 C6 U1 130.1(7) . .
N1 U1 C6 C5 -161.7(9) 3_666 .
N1 U1 C6 C5 144.8(10) . .
O1 U1 C6 C5 -32.8(11) . .
O2 U1 C6 C5 20.4(9) . .
Cl1 U1 C6 C5 92.2(9) . .
Cl2 U1 C6 C5 -71.6(9) . .
C1 U1 C6 C5 115.4(11) . .
U1 U1 C6 C5 172.9(9) 3_666 .
N1 U1 C6 C1 82.9(5) 3_666 .
N1 U1 C6 C1 29.4(5) . .
O1 U1 C6 C1 -148.2(5) . .
O2 U1 C6 C1 -95.0(5) . .
Cl1 U1 C6 C1 -23.2(6) . .
Cl2 U1 C6 C1 173.0(5) . .
U1 U1 C6 C1 57.5(5) 3_666 .
C3 C2 C7 C8 -126.1(8) . .
C1 C2 C7 C8 58.7(10) . .
C3 C2 C7 C10 111.8(8) . .
C1 C2 C7 C10 -63.4(9) . .
C3 C2 C7 C9 -4.6(11) . .
C1 C2 C7 C9 -179.7(7) . .
C14 O1 C11 C12 -37.8(10) . .
U1 O1 C11 C12 156.9(6) . .
O1 C11 C12 C13 40.3(10) . .
C11 C12 C13 C14 -27.4(10) . .
C11 O1 C14 C13 20.2(10) . .
U1 O1 C14 C13 -174.4(5) . .
C12 C13 C14 O1 5.8(11) . .
C18 O2 C15 C16 41.1(10) . .
U1 O2 C15 C16 -148.2(7) . .
O2 C15 C16 C17 -29.5(11) . .
C15 C16 C17 C18 7.8(11) . .
C15 O2 C18 C17 -35.3(9) . .
U1 O2 C18 C17 154.0(6) . .
C16 C17 C18 O2 16.7(10) . .
C6 C1 N1 U1 -71.1(12) . 3_666
C2 C1 N1 U1 114.4(11) . 3_666
U1 C1 N1 U1 -130.7(11) . 3_666
C6 C1 N1 U1 59.6(7) . .
C2 C1 N1 U1 -114.9(7) . .
N1 U1 N1 C1 -157.1(6) 3_666 .
O1 U1 N1 C1 144.9(9) . .
O2 U1 N1 C1 28.1(5) . .
Cl1 U1 N1 C1 114.1(5) . .
Cl2 U1 N1 C1 -66.5(5) . .
C6 U1 N1 C1 -28.2(5) . .
U1 U1 N1 C1 -157.1(6) 3_666 .
N1 U1 N1 U1 0.0 3_666 3_666
O1 U1 N1 U1 -58.0(11) . 3_666
O2 U1 N1 U1 -174.8(2) . 3_666
Cl1 U1 N1 U1 -88.8(2) . 3_666
Cl2 U1 N1 U1 90.6(2) . 3_666
C1 U1 N1 U1 157.1(6) . 3_666
C6 U1 N1 U1 128.9(4) . 3_666
